data_2016556
loop_
_publ_author_name
'Zhang, Zhenfeng'
'Xian, Dong'
'Li, Jianping'
'Zhang, Guisheng'

_publ_section_title
;
 Hydrogen-bonded chains of rings in
 1-(4-chloroanilinomethyl)-5-(4-chlorophenyl)-1,3,5-triazinane-2-thione
 and hydrogen-bonded sheets in
 1-anilinomethyl-5-phenyl-1,3,5-triazinane-2-thione
;
_journal_coeditor_code HJ3065
_journal_issue 4
_journal_name_full 'Acta Crystallographica Section C'
_journal_page_first o191
_journal_page_last o194
_journal_paper_doi 10.1107/S0108270108002096
_journal_volume 64
_journal_year 2008
_chemical_formula_iupac 'C32 H32 Cl4 N8 S2'
_chemical_formula_moiety 'C32 H32 Cl4 N8 S2'
_chemical_formula_sum 'C32 H32 Cl4 N8 S2'
_chemical_formula_weight 734.58
_chemical_name_systematic 5-(4-chlorophenyl)-1-[(4-chlorophenylanilino)methyl]-1,3,5-triazinane-2-thione
_space_group_IT_number 4
_symmetry_cell_setting monoclinic
_symmetry_space_group_name_Hall 'P 2yb'
_symmetry_space_group_name_H-M 'P 1 21 1'
_atom_sites_solution_hydrogens geom
_atom_sites_solution_primary direct
_atom_sites_solution_secondary difmap
_audit_creation_method SHELXL97
_cell_angle_alpha 90.00
_cell_angle_beta 98.468(4)
_cell_angle_gamma 90.00
_cell_formula_units_Z 2
_cell_length_a 5.9271(17)
_cell_length_b 16.398(5)
_cell_length_c 17.864(5)
_cell_measurement_reflns_used 2502
_cell_measurement_temperature 291(2)
_cell_measurement_theta_max 20.44
_cell_measurement_theta_min 2.31
_cell_volume 1717.3(9)
_computing_cell_refinement 'SMART (Bruker, 1997)'
_computing_data_collection 'SMART (Bruker, 1997)'
_computing_data_reduction 'SAINT (Bruker, 1997)'
_computing_molecular_graphics 'SHELXTL (Sheldrick, 2008)'
_computing_publication_material 'SHELXTL (Sheldrick, 2008)'
_computing_structure_refinement 'SHELXL97 (Sheldrick, 2008)'
_computing_structure_solution 'SHELXS97 (Sheldrick, 2008)'
_diffrn_ambient_temperature 291(2)
_diffrn_measured_fraction_theta_full 0.999
_diffrn_measured_fraction_theta_max 0.999
_diffrn_measurement_device_type 'Bruker SMART CCD area-detector'
_diffrn_measurement_method '\f and \w'
_diffrn_radiation_monochromator graphite
_diffrn_radiation_source 'fine-focus sealed tube'
_diffrn_radiation_type MoK\a
_diffrn_radiation_wavelength 0.71073
_diffrn_reflns_av_R_equivalents 0.0437
_diffrn_reflns_av_sigmaI/netI 0.0699
_diffrn_reflns_limit_h_max 7
_diffrn_reflns_limit_h_min -7
_diffrn_reflns_limit_k_max 19
_diffrn_reflns_limit_k_min -19
_diffrn_reflns_limit_l_max 21
_diffrn_reflns_limit_l_min -21
_diffrn_reflns_number 13046
_diffrn_reflns_theta_full 25.50
_diffrn_reflns_theta_max 25.50
_diffrn_reflns_theta_min 2.31
_diffrn_standards_number 0
_exptl_absorpt_coefficient_mu 0.503
_exptl_absorpt_correction_T_max 0.8888
_exptl_absorpt_correction_T_min 0.8318
_exptl_absorpt_correction_type multi-scan
_exptl_absorpt_process_details '(SADABS; Sheldrick, 1996)'
_exptl_crystal_colour yellow
_exptl_crystal_density_diffrn 1.421
_exptl_crystal_density_method 'not measured'
_exptl_crystal_description block
_exptl_crystal_F_000 760
_exptl_crystal_size_max 0.38
_exptl_crystal_size_mid 0.30
_exptl_crystal_size_min 0.24
_refine_diff_density_max 0.430
_refine_diff_density_min -0.267
_refine_ls_abs_structure_details 'Flack (1983), with how many Friedel pairs?'
_refine_ls_abs_structure_Flack 0.00(2)
_refine_ls_extinction_method none
_refine_ls_goodness_of_fit_ref 1.007
_refine_ls_hydrogen_treatment constr
_refine_ls_matrix_type full
_refine_ls_number_parameters 415
_refine_ls_number_reflns 6252
_refine_ls_number_restraints 1
_refine_ls_restrained_S_all 1.007
_refine_ls_R_factor_all 0.1016
_refine_ls_R_factor_gt 0.0614
_refine_ls_shift/su_max 0.000
_refine_ls_shift/su_mean 0.000
_refine_ls_structure_factor_coef Fsqd
_refine_ls_weighting_details 'calc w = 1/[\s^2^(Fo^2^)+(0.0849P)^2^] where P=(Fo^2^+2Fc^2^)/3'
_refine_ls_weighting_scheme calc
_refine_ls_wR_factor_gt 0.1396
_refine_ls_wR_factor_ref 0.1651
_reflns_number_gt 3942
_reflns_number_total 6252
_reflns_threshold_expression I>2\s(I)
_cod_data_source_file hj3065.cif
_cod_data_source_block I
_cod_original_sg_symbol_H-M 'P 21'
_cod_database_code 2016556
_cod_database_fobs_code 2016556

loop_
_symmetry_equiv_pos_as_xyz
'x, y, z'
'-x, y+1/2, -z'

loop_
_atom_site_type_symbol
_atom_site_label
_atom_site_fract_x
_atom_site_fract_y
_atom_site_fract_z
_atom_site_U_iso_or_equiv
_atom_site_adp_type
_atom_site_calc_flag
_atom_site_refinement_flags
_atom_site_occupancy
S S1 0.3766(2) 0.18079(8) 0.14371(7) 0.0568(3) Uani d . 1
Cl Cl1 -0.3002(3) 0.44557(13) -0.18697(9) 0.0955(6) Uani d . 1
Cl Cl2 0.0826(4) 0.07668(15) -0.25984(11) 0.1131(7) Uani d . 1
N N1 0.4912(8) 0.4340(3) 0.0629(3) 0.0659(12) Uani d . 1
N N2 0.3528(7) 0.3422(3) 0.1495(2) 0.0563(10) Uani d . 1
H H2D 0.2424 0.3338 0.1748 0.068 Uiso calc R 1
N N3 0.6127(6) 0.2920(3) 0.0745(2) 0.0542(11) Uani d . 1
N N4 0.7768(8) 0.2280(3) -0.0285(3) 0.0711(13) Uani d . 1
H H4D 0.8924 0.2502 -0.0444 0.085 Uiso calc R 1
C C1 -0.0625(9) 0.4441(4) -0.1154(3) 0.0681(15) Uani d . 1
C C2 -0.0398(11) 0.5015(4) -0.0594(4) 0.0716(16) Uani d . 1
H H2 -0.1468 0.5430 -0.0600 0.086 Uiso calc R 1
C C3 0.1458(10) 0.4974(3) -0.0011(4) 0.0686(16) Uani d . 1
H H3 0.1623 0.5370 0.0366 0.082 Uiso calc R 1
C C4 0.3051(9) 0.4352(3) 0.0014(3) 0.0577(13) Uani d . 1
C C5 0.2854(10) 0.3791(4) -0.0596(3) 0.0659(15) Uani d . 1
H H5 0.3953 0.3389 -0.0610 0.079 Uiso calc R 1
C C6 0.1015(11) 0.3844(4) -0.1169(3) 0.0765(17) Uani d . 1
H H6 0.0882 0.3475 -0.1569 0.092 Uiso calc R 1
C C7 0.4206(10) 0.4268(3) 0.1380(3) 0.0652(15) Uani d . 1
H H7A 0.2935 0.4632 0.1416 0.078 Uiso calc R 1
H H7B 0.5458 0.4421 0.1767 0.078 Uiso calc R 1
C C8 0.6743(9) 0.3775(3) 0.0589(3) 0.0632(14) Uani d . 1
H H8A 0.8048 0.3936 0.0952 0.076 Uiso calc R 1
H H8B 0.7189 0.3803 0.0089 0.076 Uiso calc R 1
C C9 0.4539(8) 0.2766(3) 0.1225(3) 0.0500(12) Uani d . 1
C C10 0.7658(9) 0.2292(4) 0.0528(3) 0.0635(14) Uani d . 1
H H10A 0.7147 0.1763 0.0679 0.076 Uiso calc R 1
H H10B 0.9178 0.2384 0.0799 0.076 Uiso calc R 1
C C11 0.6103(9) 0.1928(3) -0.0812(3) 0.0601(14) Uani d . 1
C C12 0.6426(11) 0.1928(4) -0.1581(3) 0.0791(18) Uani d . 1
H H12 0.7701 0.2178 -0.1727 0.095 Uiso calc R 1
C C13 0.4859(13) 0.1561(5) -0.2104(4) 0.091(2) Uani d . 1
H H13 0.5130 0.1531 -0.2603 0.110 Uiso calc R 1
C C14 0.2858(11) 0.1229(4) -0.1915(3) 0.0737(16) Uani d . 1
C C15 0.2498(10) 0.1243(4) -0.1171(3) 0.0723(16) Uani d . 1
H H15 0.1168 0.1023 -0.1036 0.087 Uiso calc R 1
C C16 0.4118(10) 0.1583(3) -0.0628(3) 0.0662(15) Uani d . 1
H H16 0.3874 0.1581 -0.0125 0.079 Uiso calc R 1
S S2 -0.0579(2) 0.33959(9) 0.26616(8) 0.0659(4) Uani d . 1
Cl Cl3 0.5677(4) 0.02080(16) 0.59585(13) 0.1272(8) Uani d . 1
Cl Cl4 0.2643(4) 0.34901(18) 0.68867(10) 0.1220(8) Uani d . 1
N N5 -0.1709(8) 0.0824(3) 0.3362(3) 0.0665(12) Uani d . 1
N N6 -0.0346(7) 0.1794(3) 0.2543(2) 0.0636(12) Uani d . 1
H H6D 0.0753 0.1898 0.2293 0.076 Uiso calc R 1
N N7 -0.2895(7) 0.2236(3) 0.3309(2) 0.0608(11) Uani d . 1
N N8 -0.4706(8) 0.2758(4) 0.4348(3) 0.0875(16) Uani d . 1
H H8D -0.5985 0.2591 0.4464 0.105 Uiso calc R 1
C C17 0.3506(12) 0.0417(5) 0.5201(4) 0.0848(19) Uani d . 1
C C18 0.3579(12) 0.0039(4) 0.4499(4) 0.0852(19) Uani d . 1
H H18 0.4768 -0.0313 0.4437 0.102 Uiso calc R 1
C C19 0.1902(11) 0.0191(4) 0.3913(4) 0.0735(16) Uani d . 1
H H19 0.1960 -0.0061 0.3450 0.088 Uiso calc R 1
C C20 0.0095(10) 0.0715(4) 0.3986(3) 0.0627(14) Uani d . 1
C C21 0.0080(13) 0.1096(5) 0.4688(3) 0.088(2) Uani d . 1
H H21 -0.1077 0.1460 0.4755 0.106 Uiso calc R 1
C C22 0.1792(13) 0.0928(5) 0.5279(4) 0.095(2) Uani d . 1
H H22 0.1754 0.1177 0.5744 0.114 Uiso calc R 1
C C23 -0.1022(11) 0.0943(4) 0.2609(3) 0.0665(16) Uani d . 1
H H23A 0.0244 0.0586 0.2549 0.080 Uiso calc R 1
H H23B -0.2284 0.0814 0.2217 0.080 Uiso calc R 1
C C24 -0.1329(8) 0.2417(3) 0.2847(3) 0.0526(14) Uani d . 1
C C25 -0.3538(9) 0.1374(4) 0.3427(3) 0.0678(16) Uani d . 1
H H25A -0.3986 0.1319 0.3925 0.081 Uiso calc R 1
H H25B -0.4841 0.1230 0.3055 0.081 Uiso calc R 1
C C26 -0.4481(10) 0.2839(5) 0.3566(3) 0.0793(18) Uani d . 1
H H26A -0.3939 0.3384 0.3479 0.095 Uiso calc R 1
H H26B -0.5972 0.2776 0.3265 0.095 Uiso calc R 1
C C27 -0.2960(10) 0.2936(4) 0.4927(3) 0.0707(16) Uani d . 1
C C28 -0.3203(12) 0.2705(5) 0.5672(3) 0.0826(18) Uani d . 1
H H28 -0.4521 0.2441 0.5766 0.099 Uiso calc R 1
C C29 -0.1503(13) 0.2869(5) 0.6256(4) 0.092(2) Uani d . 1
H H29 -0.1704 0.2727 0.6746 0.111 Uiso calc R 1
C C30 0.0509(12) 0.3240(4) 0.6138(3) 0.0811(18) Uani d . 1
C C31 0.0752(10) 0.3484(4) 0.5414(3) 0.0783(17) Uani d . 1
H H31 0.2067 0.3757 0.5331 0.094 Uiso calc R 1
C C32 -0.0950(9) 0.3326(4) 0.4809(3) 0.0734(16) Uani d . 1
H H32 -0.0747 0.3480 0.4323 0.088 Uiso calc R 1

loop_
_atom_site_aniso_label
_atom_site_aniso_U_11
_atom_site_aniso_U_22
_atom_site_aniso_U_33
_atom_site_aniso_U_12
_atom_site_aniso_U_13
_atom_site_aniso_U_23
S1 0.0568(7) 0.0636(8) 0.0517(7) -0.0059(6) 0.0142(6) 0.0041(7)
Cl1 0.0847(11) 0.1269(15) 0.0714(10) -0.0115(11) 0.0000(8) 0.0259(11)
Cl2 0.1211(17) 0.1401(18) 0.0743(13) -0.0109(13) 0.0011(11) -0.0234(11)
N1 0.068(3) 0.065(3) 0.065(3) -0.007(3) 0.012(2) 0.008(2)
N2 0.066(3) 0.056(3) 0.050(2) -0.003(2) 0.018(2) -0.001(2)
N3 0.042(2) 0.068(3) 0.054(2) -0.002(2) 0.0110(19) 0.007(2)
N4 0.055(3) 0.099(4) 0.062(3) -0.010(3) 0.020(2) -0.001(3)
C1 0.066(3) 0.084(4) 0.054(3) 0.000(3) 0.008(3) 0.021(3)
C2 0.075(4) 0.063(4) 0.077(4) 0.008(3) 0.013(3) 0.014(3)
C3 0.083(4) 0.052(3) 0.072(4) -0.004(3) 0.015(3) -0.004(3)
C4 0.064(3) 0.054(3) 0.057(3) -0.001(3) 0.015(3) 0.013(3)
C5 0.078(4) 0.070(4) 0.051(3) 0.010(3) 0.013(3) 0.001(3)
C6 0.092(4) 0.083(4) 0.055(4) -0.013(4) 0.013(3) 0.006(3)
C7 0.074(4) 0.068(4) 0.053(3) -0.002(3) 0.008(3) 0.000(3)
C8 0.063(3) 0.065(4) 0.063(3) -0.012(3) 0.014(3) 0.005(3)
C9 0.045(3) 0.059(3) 0.045(3) -0.007(2) 0.003(2) 0.003(2)
C10 0.051(3) 0.089(4) 0.051(3) 0.003(3) 0.011(2) 0.007(3)
C11 0.056(3) 0.064(4) 0.063(3) 0.008(3) 0.017(3) 0.011(3)
C12 0.087(4) 0.099(5) 0.057(4) -0.014(4) 0.028(3) -0.005(3)
C13 0.112(5) 0.113(6) 0.052(4) -0.001(4) 0.023(4) 0.001(4)
C14 0.082(4) 0.074(4) 0.064(4) 0.002(3) 0.007(3) -0.003(3)
C15 0.063(4) 0.090(4) 0.064(4) -0.006(3) 0.009(3) 0.000(3)
C16 0.074(4) 0.075(4) 0.054(3) -0.003(3) 0.022(3) 0.001(3)
S2 0.0646(9) 0.0734(9) 0.0605(9) 0.0001(8) 0.0118(7) 0.0038(8)
Cl3 0.1155(16) 0.160(2) 0.0972(16) 0.0135(15) -0.0150(12) 0.0239(14)
Cl4 0.1150(14) 0.175(2) 0.0705(11) 0.0108(15) -0.0039(10) -0.0220(13)
N5 0.079(3) 0.071(3) 0.052(3) -0.009(3) 0.016(3) 0.002(2)
N6 0.069(3) 0.067(3) 0.060(3) 0.000(3) 0.025(2) 0.003(3)
N7 0.052(3) 0.072(3) 0.061(3) 0.007(2) 0.016(2) -0.004(2)
N8 0.064(3) 0.137(5) 0.065(3) -0.006(3) 0.023(3) -0.010(3)
C17 0.087(5) 0.091(5) 0.073(5) -0.003(4) -0.001(4) 0.020(4)
C18 0.092(5) 0.085(5) 0.081(5) 0.019(4) 0.020(4) 0.016(4)
C19 0.079(4) 0.075(4) 0.070(4) 0.006(3) 0.020(3) 0.001(3)
C20 0.068(4) 0.067(3) 0.055(3) -0.012(3) 0.015(3) 0.004(3)
C21 0.108(5) 0.100(5) 0.058(4) 0.023(4) 0.016(4) -0.001(4)
C22 0.107(6) 0.119(6) 0.057(4) 0.033(5) 0.004(4) -0.007(4)
C23 0.080(4) 0.079(4) 0.042(3) 0.001(3) 0.014(3) -0.003(3)
C24 0.043(3) 0.074(4) 0.040(3) 0.000(3) 0.006(2) 0.006(2)
C25 0.058(4) 0.090(5) 0.057(4) -0.007(3) 0.015(3) 0.008(3)
C26 0.058(3) 0.114(5) 0.068(4) 0.011(3) 0.013(3) -0.009(4)
C27 0.067(4) 0.082(4) 0.065(4) 0.006(3) 0.019(3) -0.014(3)
C28 0.089(4) 0.107(5) 0.056(4) -0.006(4) 0.026(3) 0.004(4)
C29 0.106(5) 0.099(5) 0.076(5) 0.018(4) 0.027(4) 0.004(4)
C30 0.086(4) 0.100(5) 0.055(4) 0.013(4) 0.005(3) -0.013(3)
C31 0.078(4) 0.093(5) 0.066(4) -0.005(4) 0.015(3) -0.002(4)
C32 0.067(4) 0.095(4) 0.061(4) -0.006(3) 0.017(3) -0.012(3)

loop_
_atom_type_symbol
_atom_type_description
_atom_type_scat_dispersion_real
_atom_type_scat_dispersion_imag
_atom_type_scat_source
C C 0.0033 0.0016 'International Tables Vol C Tables 4.2.6.8 and 6.1.1.4'
H H 0.0000 0.0000 'International Tables Vol C Tables 4.2.6.8 and 6.1.1.4'
N N 0.0061 0.0033 'International Tables Vol C Tables 4.2.6.8 and 6.1.1.4'
S S 0.1246 0.1234 'International Tables Vol C Tables 4.2.6.8 and 6.1.1.4'
Cl Cl 0.1484 0.1585 'International Tables Vol C Tables 4.2.6.8 and 6.1.1.4'

loop_
_geom_angle_atom_site_label_1
_geom_angle_atom_site_label_2
_geom_angle_atom_site_label_3
_geom_angle
_geom_angle_publ_flag
C8 N1 C4 118.1(5) yes
C8 N1 C7 108.2(4) yes
C4 N1 C7 114.2(4) yes
C9 N2 C7 123.8(4) no
C9 N2 H2D 118.1 no
C7 N2 H2D 118.1 no
C9 N3 C10 122.7(4) no
C9 N3 C8 119.8(4) no
C10 N3 C8 115.8(4) no
C11 N4 C10 123.3(4) no
C11 N4 H4D 118.4 no
C10 N4 H4D 118.4 no
C2 C1 C6 120.6(6) no
C2 C1 Cl1 120.4(5) no
C6 C1 Cl1 119.1(5) no
C1 C2 C3 119.6(6) no
C1 C2 H2 120.2 no
C3 C2 H2 120.2 no
C4 C3 C2 121.1(6) no
C4 C3 H3 119.5 no
C2 C3 H3 119.5 no
C3 C4 C5 118.3(5) no
C3 C4 N1 118.5(5) no
C5 C4 N1 123.0(5) no
C6 C5 C4 119.6(5) no
C6 C5 H5 120.2 no
C4 C5 H5 120.2 no
C1 C6 C5 120.6(6) no
C1 C6 H6 119.7 no
C5 C6 H6 119.7 no
N1 C7 N2 109.0(4) no
N1 C7 H7A 109.9 no
N2 C7 H7A 109.9 no
N1 C7 H7B 109.9 no
N2 C7 H7B 109.9 no
H7A C7 H7B 108.3 no
N1 C8 N3 113.0(4) no
N1 C8 H8A 109.0 no
N3 C8 H8A 109.0 no
N1 C8 H8B 109.0 no
N3 C8 H8B 109.0 no
H8A C8 H8B 107.8 no
N2 C9 N3 116.9(4) no
N2 C9 S1 120.5(4) no
N3 C9 S1 122.5(4) no
N3 C10 N4 113.1(4) no
N3 C10 H10A 109.0 no
N4 C10 H10A 109.0 no
N3 C10 H10B 109.0 no
N4 C10 H10B 109.0 no
H10A C10 H10B 107.8 no
N4 C11 C16 123.6(5) no
N4 C11 C12 118.3(5) no
C16 C11 C12 118.1(5) no
C13 C12 C11 119.5(5) no
C13 C12 H12 120.3 no
C11 C12 H12 120.3 no
C12 C13 C14 121.9(6) no
C12 C13 H13 119.1 no
C14 C13 H13 119.1 no
C15 C14 C13 119.1(6) no
C15 C14 Cl2 119.3(5) no
C13 C14 Cl2 121.5(5) no
C14 C15 C16 119.7(6) no
C14 C15 H15 120.2 no
C16 C15 H15 120.2 no
C15 C16 C11 121.7(5) no
C15 C16 H16 119.2 no
C11 C16 H16 119.2 no
C25 N5 C20 120.2(5) yes
C25 N5 C23 107.8(5) yes
C20 N5 C23 116.7(5) yes
C24 N6 C23 124.0(4) no
C24 N6 H6D 118.0 no
C23 N6 H6D 118.0 no
C24 N7 C26 124.2(5) no
C24 N7 C25 120.4(4) no
C26 N7 C25 113.7(5) no
C27 N8 C26 123.0(5) no
C27 N8 H8D 118.5 no
C26 N8 H8D 118.5 no
C22 C17 C18 119.4(6) no
C22 C17 Cl3 121.5(6) no
C18 C17 Cl3 119.0(6) no
C19 C18 C17 119.5(6) no
C19 C18 H18 120.2 no
C17 C18 H18 120.2 no
C18 C19 C20 121.8(6) no
C18 C19 H19 119.1 no
C20 C19 H19 119.1 no
C19 C20 C21 117.7(6) no
C19 C20 N5 119.9(5) no
C21 C20 N5 122.4(6) no
C22 C21 C20 119.6(6) no
C22 C21 H21 120.2 no
C20 C21 H21 120.2 no
C17 C22 C21 122.0(7) no
C17 C22 H22 119.0 no
C21 C22 H22 119.0 no
N6 C23 N5 108.4(4) no
N6 C23 H23A 110.0 no
N5 C23 H23A 110.0 no
N6 C23 H23B 110.0 no
N5 C23 H23B 110.0 no
H23A C23 H23B 108.4 no
N6 C24 N7 117.2(4) no
N6 C24 S2 120.0(4) no
N7 C24 S2 122.8(4) no
N5 C25 N7 112.0(4) no
N5 C25 H25A 109.2 no
N7 C25 H25A 109.2 no
N5 C25 H25B 109.2 no
N7 C25 H25B 109.2 no
H25A C25 H25B 107.9 no
N8 C26 N7 113.3(5) no
N8 C26 H26A 108.9 no
N7 C26 H26A 108.9 no
N8 C26 H26B 108.9 no
N7 C26 H26B 108.9 no
H26A C26 H26B 107.7 no
N8 C27 C32 123.0(5) no
N8 C27 C28 118.7(6) no
C32 C27 C28 118.3(6) no
C29 C28 C27 120.1(6) no
C29 C28 H28 120.0 no
C27 C28 H28 120.0 no
C28 C29 C30 121.7(6) no
C28 C29 H29 119.1 no
C30 C29 H29 119.1 no
C31 C30 C29 118.8(6) no
C31 C30 Cl4 119.0(6) no
C29 C30 Cl4 122.0(6) no
C30 C31 C32 120.6(6) no
C30 C31 H31 119.7 no
C32 C31 H31 119.7 no
C31 C32 C27 120.4(6) no
C31 C32 H32 119.8 no
C27 C32 H32 119.8 no

loop_
_geom_bond_atom_site_label_1
_geom_bond_atom_site_label_2
_geom_bond_distance
_geom_bond_publ_flag
S1 C9 1.695(5) no
Cl1 C1 1.757(6) no
Cl2 C14 1.756(6) no
N1 C8 1.437(7) yes
N1 C4 1.438(7) yes
N1 C7 1.468(7) yes
N2 C9 1.354(6) yes
N2 C7 1.468(7) no
N2 H2D 0.8600 no
N3 C9 1.386(6) yes
N3 C10 1.463(7) no
N3 C8 1.485(7) no
N4 C11 1.385(7) yes
N4 C10 1.464(7) no
N4 H4D 0.8600 no
C1 C2 1.365(8) yes
C1 C6 1.383(8) yes
C2 C3 1.401(8) yes
C2 H2 0.9300 no
C3 C4 1.385(8) yes
C3 H3 0.9300 no
C4 C5 1.418(8) yes
C5 C6 1.384(8) yes
C5 H5 0.9300 no
C6 H6 0.9300 no
C7 H7A 0.9700 no
C7 H7B 0.9700 no
C8 H8A 0.9700 no
C8 H8B 0.9700 no
C10 H10A 0.9700 no
C10 H10B 0.9700 no
C11 C16 1.388(7) yes
C11 C12 1.415(8) yes
C12 C13 1.358(9) yes
C12 H12 0.9300 no
C13 C14 1.391(9) yes
C13 H13 0.9300 no
C14 C15 1.377(8) yes
C15 C16 1.379(8) yes
C15 H15 0.9300 no
C16 H16 0.9300 no
S2 C24 1.711(5) no
Cl3 C17 1.757(7) no
Cl4 C30 1.749(6) no
N5 C25 1.427(7) no
N5 C20 1.437(7) yes
N5 C23 1.475(6) no
N6 C24 1.331(6) yes
N6 C23 1.461(7) no
N6 H6D 0.8600 no
N7 C24 1.362(6) yes
N7 C26 1.484(7) no
N7 C25 1.487(8) no
N8 C27 1.382(7) yes
N8 C26 1.428(7) no
N8 H8D 0.8600 no
C17 C22 1.340(9) yes
C17 C18 1.406(10) yes
C18 C19 1.357(8) yes
C18 H18 0.9300 no
C19 C20 1.394(8) yes
C19 H19 0.9300 no
C20 C21 1.403(8) yes
C21 C22 1.380(9) yes
C21 H21 0.9300 no
C22 H22 0.9300 no
C23 H23A 0.9700 no
C23 H23B 0.9700 no
C25 H25A 0.9700 no
C25 H25B 0.9700 no
C26 H26A 0.9700 no
C26 H26B 0.9700 no
C27 C32 1.395(8) yes
C27 C28 1.412(8) yes
C28 C29 1.366(8) yes
C28 H28 0.9300 no
C29 C30 1.382(9) yes
C29 H29 0.9300 no
C30 C31 1.381(9) yes
C31 C32 1.390(8) no
C31 H31 0.9300 no
C32 H32 0.9300 no

loop_
_geom_hbond_atom_site_label_D
_geom_hbond_atom_site_label_H
_geom_hbond_atom_site_label_A
_geom_hbond_site_symmetry_A
_geom_hbond_distance_DH
_geom_hbond_distance_HA
_geom_hbond_distance_DA
_geom_hbond_angle_DHA
N6 H6D S1 . 0.86 2.52 3.356(4) 164.2
N2 H2D S2 . 0.86 2.59 3.430(4) 166.8
C2 H2 S1 2_555 0.93 2.93 3.743(4) 146.6
C23 H23A Cl1 2_545 0.97 2.86 3.783(7) 160

loop_
_geom_torsion_atom_site_label_1
_geom_torsion_atom_site_label_2
_geom_torsion_atom_site_label_3
_geom_torsion_atom_site_label_4
_geom_torsion
_geom_torsion_publ_flag
C6 C1 C2 C3 -3.1(8) no
Cl1 C1 C2 C3 177.3(4) no
C1 C2 C3 C4 -1.0(8) no
C2 C3 C4 C5 4.5(8) no
C2 C3 C4 N1 -179.7(5) no
C8 N1 C4 C3 -170.4(5) no
C7 N1 C4 C3 60.7(6) no
C8 N1 C4 C5 5.2(7) no
C7 N1 C4 C5 -123.7(5) no
C3 C4 C5 C6 -4.1(8) no
N1 C4 C5 C6 -179.7(5) no
C2 C1 C6 C5 3.5(8) no
Cl1 C1 C6 C5 -176.9(4) no
C4 C5 C6 C1 0.2(8) no
C8 N1 C7 N2 -57.7(5) no
C4 N1 C7 N2 76.0(6) no
C9 N2 C7 N1 35.1(6) no
C4 N1 C8 N3 -75.0(6) no
C7 N1 C8 N3 56.6(6) no
C9 N3 C8 N1 -29.8(7) no
C10 N3 C8 N1 164.8(4) no
C7 N2 C9 N3 -7.3(6) no
C7 N2 C9 S1 175.7(4) no
C10 N3 C9 N2 168.0(4) no
C8 N3 C9 N2 3.7(6) no
C10 N3 C9 S1 -15.1(6) no
C8 N3 C9 S1 -179.4(4) no
C9 N3 C10 N4 133.4(5) no
C8 N3 C10 N4 -61.7(6) no
C11 N4 C10 N3 -78.8(7) no
C10 N4 C11 C16 2.9(8) no
C10 N4 C11 C12 -177.9(5) no
N4 C11 C12 C13 177.6(6) no
C16 C11 C12 C13 -3.1(9) no
C11 C12 C13 C14 4.3(11) no
C12 C13 C14 C15 -2.7(11) no
C12 C13 C14 Cl2 179.2(5) no
C13 C14 C15 C16 0.0(10) no
Cl2 C14 C15 C16 178.1(5) no
C14 C15 C16 C11 1.1(9) no
N4 C11 C16 C15 179.7(6) no
C12 C11 C16 C15 0.5(8) no
C22 C17 C18 C19 -0.6(10) no
Cl3 C17 C18 C19 179.5(5) no
C17 C18 C19 C20 0.0(10) no
C18 C19 C20 C21 1.1(9) no
C18 C19 C20 N5 -176.6(5) no
C25 N5 C20 C19 -178.6(5) no
C23 N5 C20 C19 -45.1(7) no
C25 N5 C20 C21 3.9(8) no
C23 N5 C20 C21 137.4(6) no
C19 C20 C21 C22 -1.6(10) no
N5 C20 C21 C22 176.0(6) no
C18 C17 C22 C21 0.1(12) no
Cl3 C17 C22 C21 180.0(6) no
C20 C21 C22 C17 1.0(12) no
C24 N6 C23 N5 -35.2(7) no
C25 N5 C23 N6 58.5(6) no
C20 N5 C23 N6 -80.3(6) no
C23 N6 C24 N7 6.9(7) no
C23 N6 C24 S2 -174.0(4) no
C26 N7 C24 N6 -167.0(5) no
C25 N7 C24 N6 -3.1(7) no
C26 N7 C24 S2 14.0(7) no
C25 N7 C24 S2 177.8(4) no
C20 N5 C25 N7 80.1(6) no
C23 N5 C25 N7 -57.0(6) no
C24 N7 C25 N5 29.9(7) no
C26 N7 C25 N5 -164.7(4) no
C27 N8 C26 N7 68.6(8) no
C24 N7 C26 N8 -137.5(5) no
C25 N7 C26 N8 57.7(7) no
C26 N8 C27 C32 10.0(10) no
C26 N8 C27 C28 -169.1(6) no
N8 C27 C28 C29 179.7(6) no
C32 C27 C28 C29 0.5(10) no
C27 C28 C29 C30 -1.8(11) no
C28 C29 C30 C31 3.0(11) no
C28 C29 C30 Cl4 177.3(6) no
C29 C30 C31 C32 -3.0(10) no
Cl4 C30 C31 C32 -177.4(5) no
C30 C31 C32 C27 1.8(10) no
N8 C27 C32 C31 -179.6(6) no
C28 C27 C32 C31 -0.5(9) no

loop_
_cod_related_entry_id
_cod_related_entry_database
_cod_related_entry_code
1 ChemSpider 24726174
